data_7132350
loop_
_publ_author_name
'Pugliese, Elizabeth R.'
'Benner, Florian'
'Demir, Selvan'

_publ_section_title
;
 Isolation of an organometallic yttrium bismuth cluster and elucidation of
 its electronic structure.
;
_journal_name_full 'Chemical communications (Cambridge, England)'
_journal_paper_doi 10.1039/d3cc04520j
_journal_year 2023
_chemical_formula_moiety 'C52 H94 Bi6 K2 O8 Y2'
_chemical_formula_sum 'C52 H94 Bi6 K2 O8 Y2'
_chemical_formula_weight 2357.17
_space_group_crystal_system monoclinic
_space_group_IT_number 14
_space_group_name_Hall '-P 2yn'
_space_group_name_H-M_alt 'P 1 21/n 1'
_atom_sites_solution_hydrogens mixed
_atom_sites_solution_primary dual
_audit_creation_date 2023-08-28
_audit_creation_method
;
Olex2 1.5-ac5-024
(compiled 2022.04.12 svn.rca3783a0 for Rigaku Oxford Diffraction, GUI svn.r6498)
;
_audit_update_record
;
2023-10-31 deposited with the CCDC.	2023-11-06 downloaded from the CCDC.
;
_cell_angle_alpha 90
_cell_angle_beta 100.961(3)
_cell_angle_gamma 90
_cell_formula_units_Z 2
_cell_length_a 13.3252(3)
_cell_length_b 16.7323(5)
_cell_length_c 15.4540(5)
_cell_measurement_reflns_used 13310
_cell_measurement_temperature 100.00(10)
_cell_measurement_theta_max 25.1600
_cell_measurement_theta_min 2.2100
_cell_volume 3382.78(17)
_computing_cell_refinement 'CrysAlisPro 1.171.40.84a (Rigaku OD, 2020)'
_computing_data_collection 'CrysAlisPro 1.171.40.84a (Rigaku OD, 2020)'
_computing_data_reduction 'CrysAlisPro 1.171.40.84a (Rigaku OD, 2020)'
_computing_molecular_graphics 'Olex2 1.5-ac5-024 (Dolomanov et al., 2009)'
_computing_publication_material 'Olex2 1.5-ac5-024 (Dolomanov et al., 2009)'
_computing_structure_refinement 'SHELXL 2018/3 (Sheldrick, 2015)'
_computing_structure_solution 'SHELXT  (Sheldrick, 2015)'
_diffrn_ambient_environment N~2~
_diffrn_ambient_temperature 100.00(10)
_diffrn_detector 'Hybrid Pixel Array Detector'
_diffrn_detector_area_resol_mean 10.0000
_diffrn_detector_type HyPix
_diffrn_measured_fraction_theta_full 0.998
_diffrn_measured_fraction_theta_max 0.997
_diffrn_measurement_details
;
List of Runs (angles in degrees, time in seconds):

  # Type    Start    End  Width  t~exp~   \w     \q     \k     \f   Frames
#--------------------------------------------------------------------------
  1  \w    -18.00  14.00   0.50   90.00    --   -5.49  57.00 -30.00   64
  2  \w    -28.00  -1.00   0.50   90.00    --   -5.49  77.00 -90.00   54
  3  \w    -11.00  14.00   0.50   90.00    --   -5.49  57.00-120.00   50
  4  \w    -15.00  14.00   0.50   90.00    --   -5.49  57.00-180.00   58
  5  \w    -28.00  -1.00   0.50   90.00    --   -5.49  77.00-150.00   54
  6  \w    -15.00  10.00   0.50   90.00    --    5.10 -57.00-150.00   50
  7  \w      4.00  32.00   0.50   90.00    --    5.10 -95.00 -39.00   56
  8  \w    -19.00  15.00   0.50   90.00    --   -5.49  57.00 120.00   68
  9  \w      0.00  27.00   0.50   90.00    --    5.10 -77.00  60.00   54
 10  \w     13.00  38.00   0.50   90.00    --    5.10 -99.00 120.00   50
 11  \w      0.00  28.00   0.50   90.00    --    5.10 -77.00 150.00   56
 12  \w    -25.00  26.00   0.50   90.00    --   -5.49 -95.00 -39.00  102
;
_diffrn_measurement_device 'four-circle diffractometer'
_diffrn_measurement_device_type 'XtaLAB Synergy, Dualflex, HyPix'
_diffrn_measurement_method '\w scans'
_diffrn_orient_matrix_type 'CrysAlisPro convention (1999,Acta A55,543-557)'
_diffrn_orient_matrix_UB_11 0.0240192000
_diffrn_orient_matrix_UB_12 -0.0379656000
_diffrn_orient_matrix_UB_13 0.0038943000
_diffrn_orient_matrix_UB_21 -0.0282437000
_diffrn_orient_matrix_UB_22 -0.0108760000
_diffrn_orient_matrix_UB_23 -0.0420215000
_diffrn_orient_matrix_UB_31 0.0395743000
_diffrn_orient_matrix_UB_32 0.0153933000
_diffrn_orient_matrix_UB_33 -0.0201236000
_diffrn_radiation_monochromator mirror
_diffrn_radiation_probe x-ray
_diffrn_radiation_type 'Mo K\a'
_diffrn_radiation_wavelength 0.71073
_diffrn_reflns_av_R_equivalents 0.0575
_diffrn_reflns_av_unetI/netI 0.0376
_diffrn_reflns_Laue_measured_fraction_full 0.998
_diffrn_reflns_Laue_measured_fraction_max 0.997
_diffrn_reflns_limit_h_max 15
_diffrn_reflns_limit_h_min -15
_diffrn_reflns_limit_k_max 20
_diffrn_reflns_limit_k_min -20
_diffrn_reflns_limit_l_max 17
_diffrn_reflns_limit_l_min -18
_diffrn_reflns_number 32621
_diffrn_reflns_point_group_measured_fraction_full 0.998
_diffrn_reflns_point_group_measured_fraction_max 0.997
_diffrn_reflns_theta_full 25.242
_diffrn_reflns_theta_max 25.249
_diffrn_reflns_theta_min 2.216
_diffrn_source 'micro-focus sealed X-ray tube'
_diffrn_source_current 1
_diffrn_source_type 'PhotonJet (Mo) X-ray Source'
_diffrn_source_voltage 50
_exptl_absorpt_coefficient_mu 17.407
_exptl_absorpt_correction_T_max 0.04468
_exptl_absorpt_correction_T_min 0.02608
_exptl_absorpt_correction_type sphere
_exptl_absorpt_process_details
;
CrysAlisPro 1.171.40.84a (Rigaku Oxford Diffraction, 2020)
Spherical absorption correction
using equivalent radius and absorption coefficient.
Empirical absorption correction using spherical harmonics,
implemented in SCALE3 ABSPACK scaling algorithm.
;
_exptl_crystal_colour black
_exptl_crystal_density_diffrn 2.314
_exptl_crystal_description sphere
_exptl_crystal_F_000 2168
_exptl_crystal_recrystallization_method 'Used as recieved'
_exptl_crystal_size_max 0.203
_exptl_crystal_size_mid 0.149
_exptl_crystal_size_min 0.077
_exptl_crystal_size_rad 0.069
_refine_diff_density_max 1.754
_refine_diff_density_min -1.107
_refine_diff_density_rms 0.186
_refine_ls_extinction_method none
_refine_ls_goodness_of_fit_ref 1.015
_refine_ls_hydrogen_treatment constr
_refine_ls_matrix_type full
_refine_ls_number_parameters 611
_refine_ls_number_reflns 6102
_refine_ls_number_restraints 1107
_refine_ls_restrained_S_all 0.938
_refine_ls_R_factor_all 0.0593
_refine_ls_R_factor_gt 0.0440
_refine_ls_shift/su_max 0.003
_refine_ls_shift/su_mean 0.000
_refine_ls_structure_factor_coef Fsqd
_refine_ls_weighting_details 'w=1/[\s^2^(Fo^2^)+(0.0840P)^2^+4.3400P] where P=(Fo^2^+2Fc^2^)/3'
_refine_ls_weighting_scheme calc
_refine_ls_wR_factor_gt 0.1190
_refine_ls_wR_factor_ref 0.1281
_reflns_Friedel_coverage 0.000
_reflns_number_gt 4693
_reflns_number_total 6102
_reflns_threshold_expression 'I > 2\s(I)'
_cod_data_source_file d3cc04520j2.cif
_cod_data_source_block erp-1-36_110620
_cod_original_cell_volume 3382.79(17)
_cod_database_code 7132350
_shelx_shelxl_version_number 2018/3
_chemical_oxdiff_formula C20H20Y2Bi6K2O8
_shelx_space_group_comment
;
The symmetry employed for this shelxl refinement is uniquely defined
by the following loop, which should always be used as a source of
symmetry information in preference to the above space-group names.
They are only intended as comments.
;
_shelx_estimated_absorpt_t_max 0.348
_shelx_estimated_absorpt_t_min 0.126
_olex2_refinement_description
;
1. Fixed Uiso
 At 1.2 times of:
  All C(H,H) groups
 At 1.5 times of:
  All C(H,H,H) groups
2. Restrained distances
 C3A-C2A \\sim C2B-C3B \\sim C2B-C1B \\sim C1A-C2A \\sim C1A-C5A \\sim C1B-C5B
\\sim C5A-C4A \\sim C4B-C5B
 \\sim C4A-C3A \\sim C4B-C3B
 with sigma of 0.02
 O3B-C19B \\sim O3A-C19A \\sim O3A-C22A \\sim O3B-C22B \\sim O2B-C18B \\sim
O2B-C15B \\sim O2A-C15A ~
 O2A-C18A \\sim O1A-C14A \\sim O1B-C14B \\sim O1A-C11A \\sim O1B-C11B
 with sigma of 0.02
 C12A-C11A \\sim C12B-C11B \\sim C13A-C12A \\sim C13B-C12B \\sim C13A-C14A
\\sim C13B-C14B \\sim C18B-
 C17B \\sim C15A-C16A \\sim C16B-C15B \\sim C17B-C16B \\sim C18A-C17A \\sim
C17A-C16A \\sim C19A-C20A ~
 C19B-C20B \\sim C20B-C21B \\sim C20A-C21A \\sim C21A-C22A \\sim C21B-C22B
\\sim C24B-C23B \\sim C24A-
 C23A \\sim C24B-C25B \\sim C25A-C24A \\sim C25B-C26B \\sim C25A-C26A
 with sigma of 0.02
3. Uiso/Uaniso restraints and constraints
C1B \\sim C2B \\sim C3B \\sim C4B \\sim C5B \\sim C6B \\sim C7B \\sim C8B \\sim
C9B \\sim C10B \\sim C11B \\sim C12B \\sim C13B \\sim C14B \\sim C15B \\sim
C16B \\sim C17B \\sim C18B \\sim C19B \\sim C20B \\sim C21B \\sim C22B \\sim
C23B \\sim C24B \\sim C25B \\sim C26B \\sim C1A \\sim C2A \\sim C3A \\sim C4A
\\sim C5A \\sim C6A \\sim C7A \\sim C8A \\sim C9A \\sim C10A \\sim C11A \\sim
C12A \\sim C13A \\sim C14A \\sim C15A \\sim C16A \\sim C17A \\sim C18A \\sim
C19A \\sim C20A \\sim C21A \\sim C22A \\sim C23A \\sim C24A \\sim C25A \\sim
C26A: within 2A with sigma of 0.002 and sigma for terminal atoms of 0.004
within 2A
O1B \\sim O2B \\sim O3B \\sim O4B \\sim O1A \\sim O2A \\sim O3A \\sim O4A:
within 2A with sigma of 0.0002 and sigma for terminal atoms of 0.004 within 2A
Uanis(C20A) = Uanis(C20B)
Uanis(C19A) = Uanis(C19B)
Uanis(K1A) = Uanis(K1B)
Uanis(O4A) = Uanis(O1B)
Uanis(O4B) = Uanis(O2A)
4. Others
 Fixed Sof: Bi1B(0.5) Bi2B(0.5) Bi3B(0.5) Y1B(0.5) K1B(0.5) O1B(0.5) O2B(0.5)
 O3B(0.5) O4B(0.5) C1B(0.5) C2B(0.5) C3B(0.5) C4B(0.5) C5B(0.5) C6B(0.5)
 H6BA(0.5) H6BB(0.5) H6BC(0.5) C7B(0.5) H7BA(0.5) H7BB(0.5) H7BC(0.5) C8B(0.5)
 H8BA(0.5) H8BB(0.5) H8BC(0.5) C9B(0.5) H9BA(0.5) H9BB(0.5) H9BC(0.5) C10B(0.5)
 H10A(0.5) H10B(0.5) H10C(0.5) C11B(0.5) H11A(0.5) H11B(0.5) C12B(0.5)
 H12A(0.5) H12B(0.5) C13B(0.5) H13A(0.5) H13B(0.5) C14B(0.5) H14A(0.5)
 H14B(0.5) C15B(0.5) H15A(0.5) H15B(0.5) C16B(0.5) H16A(0.5) H16B(0.5)
 C17B(0.5) H17A(0.5) H17B(0.5) C18B(0.5) H18A(0.5) H18B(0.5) C19B(0.5)
 H19A(0.5) H19B(0.5) C20B(0.5) H20A(0.5) H20B(0.5) C21B(0.5) H21A(0.5)
 H21B(0.5) C22B(0.5) H22A(0.5) H22B(0.5) C23B(0.5) H23A(0.5) H23B(0.5)
 C24B(0.5) H24A(0.5) H24B(0.5) C25B(0.5) H25A(0.5) H25B(0.5) C26B(0.5)
 H26A(0.5) H26B(0.5) Bi1A(0.5) Bi2A(0.5) Bi3A(0.5) Y1A(0.5) K1A(0.5) O1A(0.5)
 O2A(0.5) O3A(0.5) O4A(0.5) C1A(0.5) C2A(0.5) C3A(0.5) C4A(0.5) C5A(0.5)
 C6A(0.5) H6AA(0.5) H6AB(0.5) H6AC(0.5) C7A(0.5) H7AA(0.5) H7AB(0.5) H7AC(0.5)
 C8A(0.5) H8AA(0.5) H8AB(0.5) H8AC(0.5) C9A(0.5) H9AA(0.5) H9AB(0.5) H9AC(0.5)
 C10A(0.5) H10D(0.5) H10E(0.5) H10F(0.5) C11A(0.5) H11C(0.5) H11D(0.5)
 C12A(0.5) H12C(0.5) H12D(0.5) C13A(0.5) H13C(0.5) H13D(0.5) C14A(0.5)
 H14C(0.5) H14D(0.5) C15A(0.5) H15C(0.5) H15D(0.5) C16A(0.5) H16C(0.5)
 H16D(0.5) C17A(0.5) H17C(0.5) H17D(0.5) C18A(0.5) H18C(0.5) H18D(0.5)
 C19A(0.5) H19C(0.5) H19D(0.5) C20A(0.5) H20C(0.5) H20D(0.5) C21A(0.5)
 H21C(0.5) H21D(0.5) C22A(0.5) H22C(0.5) H22D(0.5) C23A(0.5) H23C(0.5)
 H23D(0.5) C24A(0.5) H24C(0.5) H24D(0.5) C25A(0.5) H25C(0.5) H25D(0.5)
 C26A(0.5) H26C(0.5) H26D(0.5)
5.a Riding coordinates:
 C18B(H18A,H18B), C19B(H19A,H19B), C22B(H22A,H22B), C23B(H23A,H23B), C11A(H11C,
 H11D), C26A(H26C,H26D)
5.b Secondary CH2 refined with riding coordinates:
 C11B(H11A,H11B), C12B(H12A,H12B), C13B(H13A,H13B), C14B(H14A,H14B), C15B(H15A,
 H15B), C16B(H16A,H16B), C17B(H17A,H17B), C20B(H20A,H20B), C21B(H21A,H21B),
 C24B(H24A,H24B), C25B(H25A,H25B), C26B(H26A,H26B), C12A(H12C,H12D), C13A(H13C,
 H13D), C14A(H14C,H14D), C15A(H15C,H15D), C16A(H16C,H16D), C17A(H17C,H17D),
 C18A(H18C,H18D), C19A(H19C,H19D), C20A(H20C,H20D), C21A(H21C,H21D), C22A(H22C,
 H22D), C23A(H23C,H23D), C24A(H24C,H24D), C25A(H25C,H25D)
5.c Idealised Me refined as rotating group:
 C6B(H6BA,H6BB,H6BC), C7B(H7BA,H7BB,H7BC), C8B(H8BA,H8BB,H8BC), C9B(H9BA,H9BB,
 H9BC), C10B(H10A,H10B,H10C), C6A(H6AA,H6AB,H6AC), C7A(H7AA,H7AB,H7AC),
 C8A(H8AA,H8AB,H8AC), C9A(H9AA,H9AB,H9AC), C10A(H10D,H10E,H10F)
;
_olex2_diffrn_ambient_temperature_device 'Oxford Cryosystems'
_olex2_exptl_crystal_mounting_method 'The crystal was mounted on a nylon loop with paratone oil'
_olex2_submission_special_instructions 'No special instructions were received'
_oxdiff_exptl_absorpt_empirical_details
;
Empirical correction (ABSPACK) includes:
- Absorption correction using spherical harmonics
- Frame scaling
;
_oxdiff_exptl_absorpt_empirical_full_max 2.851
_oxdiff_exptl_absorpt_empirical_full_min 0.463

loop_
_space_group_symop_operation_xyz
'x, y, z'
'-x+1/2, y+1/2, -z+1/2'
'-x, -y, -z'
'x-1/2, -y-1/2, z-1/2'

loop_
_atom_site_label
_atom_site_type_symbol
_atom_site_fract_x
_atom_site_fract_y
_atom_site_fract_z
_atom_site_U_iso_or_equiv
_atom_site_adp_type
_atom_site_occupancy
_atom_site_site_symmetry_order
_atom_site_calc_flag
_atom_site_refinement_flags_posn
_atom_site_refinement_flags_adp
_atom_site_refinement_flags_occupancy
_atom_site_disorder_assembly
_atom_site_disorder_group
Bi1B Bi 0.6930(4) 0.5229(4) 0.6052(4) 0.0551(7) Uani 0.5 1 d . . P A 1
Bi2B Bi 0.5536(4) 0.3847(2) 0.6361(3) 0.0586(6) Uani 0.5 1 d . . P A 1
Bi3B Bi 0.4550(7) 0.3395(5) 0.4500(5) 0.0664(11) Uani 0.5 1 d . . P A 1
Y1B Y 0.6046(17) 0.4719(9) 0.4174(12) 0.055(4) Uani 0.5 1 d . . P A 1
K1B K 0.817(12) 0.699(14) 0.754(11) 0.1139(12) Uani 0.5 1 d . . P A 1
O1B O 0.8837(14) 0.7465(10) 0.6204(12) 0.0822(13) Uani 0.5 1 d D U P A 1
O2B O 1.0035(12) 0.6736(10) 0.7705(11) 0.0823(14) Uani 0.5 1 d D U P A 1
O3B O 0.7896(16) 0.6356(17) 0.8737(12) 0.114(3) Uani 0.5 1 d D U P A 1
O4B O 0.6569(19) 0.7891(16) 0.7493(15) 0.0822(13) Uani 0.5 1 d . U P A 1
C1B C 0.7244(15) 0.3750(14) 0.3687(15) 0.0667(14) Uani 0.5 1 d D U P A 1
C2B C 0.779(2) 0.4461(13) 0.3831(19) 0.0663(14) Uani 0.5 1 d D U P A 1
C3B C 0.733(2) 0.502(2) 0.3203(19) 0.0662(14) Uani 0.5 1 d D U P A 1
C4B C 0.651(3) 0.4636(16) 0.265(3) 0.0665(14) Uani 0.5 1 d D U P A 1
C5B C 0.6473(17) 0.3848(18) 0.2947(17) 0.0667(14) Uani 0.5 1 d D U P A 1
C6B C 0.7540(17) 0.2962(15) 0.4132(15) 0.0682(19) Uani 0.5 1 d . U P A 1
H6BA H 0.700609 0.256612 0.392662 0.102 Uiso 0.5 1 calc R U P A 1
H6BB H 0.761743 0.302725 0.477202 0.102 Uiso 0.5 1 calc R U P A 1
H6BC H 0.818808 0.278079 0.398934 0.102 Uiso 0.5 1 calc R U P A 1
C7B C 0.8772(17) 0.4605(16) 0.4529(16) 0.0668(19) Uani 0.5 1 d . U P A 1
H7BA H 0.937273 0.450173 0.426545 0.100 Uiso 0.5 1 calc R U P A 1
H7BB H 0.877852 0.424497 0.502945 0.100 Uiso 0.5 1 calc R U P A 1
H7BC H 0.878632 0.516076 0.473215 0.100 Uiso 0.5 1 calc R U P A 1
C8B C 0.7658(17) 0.5848(16) 0.3111(15) 0.0666(19) Uani 0.5 1 d . U P A 1
H8BA H 0.812689 0.586681 0.269405 0.100 Uiso 0.5 1 calc R U P A 1
H8BB H 0.800696 0.604830 0.368603 0.100 Uiso 0.5 1 calc R U P A 1
H8BC H 0.705924 0.618187 0.289205 0.100 Uiso 0.5 1 calc R U P A 1
C9B C 0.5820(18) 0.5033(15) 0.1828(16) 0.0676(19) Uani 0.5 1 d . U P A 1
H9BA H 0.605397 0.487196 0.129011 0.101 Uiso 0.5 1 calc R U P A 1
H9BB H 0.585941 0.561567 0.188816 0.101 Uiso 0.5 1 calc R U P A 1
H9BC H 0.511052 0.485988 0.179447 0.101 Uiso 0.5 1 calc R U P A 1
C10B C 0.5726(17) 0.3197(15) 0.2495(16) 0.0680(19) Uani 0.5 1 d . U P A 1
H10A H 0.588323 0.307062 0.191573 0.102 Uiso 0.5 1 calc R U P A 1
H10B H 0.502280 0.339419 0.242203 0.102 Uiso 0.5 1 calc R U P A 1
H10C H 0.580087 0.271439 0.286072 0.102 Uiso 0.5 1 calc R U P A 1
C11B C 0.880(4) 0.702(2) 0.540(2) 0.083(3) Uani 0.5 1 d D U P A 1
H11A H 0.808770 0.696866 0.507234 0.100 Uiso 0.5 1 calc R U P A 1
H11B H 0.909749 0.648122 0.552179 0.100 Uiso 0.5 1 calc R U P A 1
C12B C 0.942(3) 0.7517(17) 0.491(2) 0.083(3) Uani 0.5 1 d D U P A 1
H12A H 1.004848 0.721959 0.484664 0.100 Uiso 0.5 1 calc R U P A 1
H12B H 0.902972 0.762688 0.431051 0.100 Uiso 0.5 1 calc R U P A 1
C13B C 0.972(2) 0.8284(17) 0.5368(18) 0.083(3) Uani 0.5 1 d D U P A 1
H13A H 1.041234 0.826687 0.573571 0.100 Uiso 0.5 1 calc R U P A 1
H13B H 0.965954 0.874285 0.495648 0.100 Uiso 0.5 1 calc R U P A 1
C14B C 0.891(2) 0.8282(12) 0.5899(17) 0.084(3) Uani 0.5 1 d D U P A 1
H14A H 0.908660 0.865072 0.640656 0.100 Uiso 0.5 1 calc R U P A 1
H14B H 0.824931 0.845397 0.553754 0.100 Uiso 0.5 1 calc R U P A 1
C15B C 1.1044(17) 0.7061(16) 0.7927(19) 0.101(3) Uani 0.5 1 d D U P A 1
H15A H 1.103510 0.761126 0.816097 0.121 Uiso 0.5 1 calc R U P A 1
H15B H 1.138754 0.706263 0.741273 0.121 Uiso 0.5 1 calc R U P A 1
C16B C 1.154(2) 0.6497(15) 0.862(2) 0.101(3) Uani 0.5 1 d D U P A 1
H16A H 1.145708 0.667339 0.920887 0.121 Uiso 0.5 1 calc R U P A 1
H16B H 1.228365 0.644804 0.861045 0.121 Uiso 0.5 1 calc R U P A 1
C17B C 1.101(2) 0.5728(16) 0.8372(17) 0.101(3) Uani 0.5 1 d D U P A 1
H17A H 1.148798 0.532112 0.822458 0.121 Uiso 0.5 1 calc R U P A 1
H17B H 1.069808 0.552498 0.886262 0.121 Uiso 0.5 1 calc R U P A 1
C18B C 1.021(2) 0.5910(13) 0.7597(18) 0.101(3) Uani 0.5 1 d D U P A 1
H18A H 0.960257 0.560635 0.760899 0.121 Uiso 0.5 1 d R U P A 1
H18B H 1.044307 0.580445 0.705719 0.121 Uiso 0.5 1 d R U P A 1
C19B C 0.859(2) 0.625(2) 0.9564(16) 0.1114(9) Uani 0.5 1 d D U P A 1
H19A H 0.891637 0.675090 0.976008 0.134 Uiso 0.5 1 d R U P A 1
H19B H 0.910397 0.585730 0.953368 0.134 Uiso 0.5 1 d R U P A 1
C20B C 0.787(2) 0.600(2) 1.014(2) 0.1113(9) Uani 0.5 1 d D U P A 1
H20A H 0.824473 0.572122 1.067446 0.134 Uiso 0.5 1 calc R U P A 1
H20B H 0.751717 0.646921 1.033663 0.134 Uiso 0.5 1 calc R U P A 1
C21B C 0.712(3) 0.545(2) 0.9612(19) 0.1113(11) Uani 0.5 1 d D U P A 1
H21A H 0.650079 0.536380 0.986633 0.134 Uiso 0.5 1 calc R U P A 1
H21B H 0.742196 0.493380 0.948415 0.134 Uiso 0.5 1 calc R U P A 1
C22B C 0.6948(19) 0.601(2) 0.884(2) 0.1111(13) Uani 0.5 1 d D U P A 1
H22A H 0.663372 0.573079 0.831780 0.133 Uiso 0.5 1 d R U P A 1
H22B H 0.649832 0.642849 0.895220 0.133 Uiso 0.5 1 d R U P A 1
C23B C 0.631(3) 0.817(2) 0.824(3) 0.095(3) Uani 0.5 1 d D U P A 1
H23A H 0.689739 0.836943 0.863754 0.114 Uiso 0.5 1 d R U P A 1
H23B H 0.600429 0.774913 0.853314 0.114 Uiso 0.5 1 d R U P A 1
C24B C 0.556(2) 0.8815(19) 0.7957(16) 0.095(3) Uani 0.5 1 d D U P A 1
H24A H 0.490072 0.868545 0.813272 0.114 Uiso 0.5 1 calc R U P A 1
H24B H 0.581561 0.932333 0.824418 0.114 Uiso 0.5 1 calc R U P A 1
C25B C 0.5406(19) 0.890(2) 0.6991(17) 0.095(3) Uani 0.5 1 d D U P A 1
H25A H 0.528492 0.946397 0.680697 0.114 Uiso 0.5 1 calc R U P A 1
H25B H 0.482908 0.856792 0.669016 0.114 Uiso 0.5 1 calc R U P A 1
C26B C 0.640(2) 0.860(3) 0.681(3) 0.095(3) Uani 0.5 1 d D U P A 1
H26A H 0.694891 0.901153 0.694279 0.114 Uiso 0.5 1 calc R U P A 1
H26B H 0.634603 0.841559 0.619465 0.114 Uiso 0.5 1 calc R U P A 1
Bi1A Bi 0.6938(4) 0.5345(4) 0.6046(4) 0.0732(13) Uani 0.5 1 d . . P B 2
Bi2A Bi 0.5540(4) 0.4047(2) 0.6515(3) 0.0626(7) Uani 0.5 1 d . . P B 2
Bi3A Bi 0.4585(7) 0.3389(5) 0.4707(5) 0.0677(12) Uani 0.5 1 d . . P B 2
Y1A Y 0.5927(16) 0.4726(8) 0.4216(10) 0.0398(12) Uani 0.5 1 d . . P B 2
K1A K 0.817(12) 0.699(14) 0.754(11) 0.1139(12) Uani 0.5 1 d . . P B 2
O1A O 0.8546(13) 0.7679(11) 0.6011(12) 0.0822(14) Uani 0.5 1 d D U P B 2
O2A O 0.9952(12) 0.6203(11) 0.8172(10) 0.0822(13) Uani 0.5 1 d D U P B 2
O3A O 0.7820(17) 0.6193(16) 0.9080(12) 0.114(3) Uani 0.5 1 d D U P B 2
O4A O 0.6719(19) 0.8028(16) 0.7369(16) 0.0822(13) Uani 0.5 1 d . U P B 2
C1A C 0.7523(15) 0.3863(13) 0.3753(16) 0.0667(14) Uani 0.5 1 d D U P B 2
C2A C 0.781(2) 0.4660(13) 0.3744(19) 0.0664(14) Uani 0.5 1 d D U P B 2
C3A C 0.719(2) 0.507(2) 0.3059(19) 0.0662(14) Uani 0.5 1 d D U P B 2
C4A C 0.650(3) 0.4505(15) 0.261(3) 0.0665(14) Uani 0.5 1 d D U P B 2
C5A C 0.6704(17) 0.3773(19) 0.3053(16) 0.0668(14) Uani 0.5 1 d D U P B 2
C6A C 0.7931(17) 0.3171(15) 0.4399(16) 0.0692(19) Uani 0.5 1 d . U P B 2
H6AA H 0.849887 0.336620 0.484679 0.104 Uiso 0.5 1 calc R U P B 2
H6AB H 0.816902 0.273196 0.406964 0.104 Uiso 0.5 1 calc R U P B 2
H6AC H 0.738045 0.297927 0.468536 0.104 Uiso 0.5 1 calc R U P B 2
C7A C 0.8778(17) 0.4991(15) 0.4336(16) 0.0676(19) Uani 0.5 1 d . U P B 2
H7AA H 0.876473 0.557664 0.431739 0.101 Uiso 0.5 1 calc R U P B 2
H7AB H 0.938244 0.479690 0.412507 0.101 Uiso 0.5 1 calc R U P B 2
H7AC H 0.880585 0.481096 0.494371 0.101 Uiso 0.5 1 calc R U P B 2
C8A C 0.7323(17) 0.5919(15) 0.2796(16) 0.0672(19) Uani 0.5 1 d . U P B 2
H8AA H 0.673377 0.608182 0.234961 0.101 Uiso 0.5 1 calc R U P B 2
H8AB H 0.794783 0.596455 0.255239 0.101 Uiso 0.5 1 calc R U P B 2
H8AC H 0.737551 0.626604 0.331358 0.101 Uiso 0.5 1 calc R U P B 2
C9A C 0.5727(18) 0.4651(15) 0.1774(16) 0.0672(19) Uani 0.5 1 d . U P B 2
H9AA H 0.523165 0.421149 0.168258 0.101 Uiso 0.5 1 calc R U P B 2
H9AB H 0.607966 0.467908 0.127324 0.101 Uiso 0.5 1 calc R U P B 2
H9AC H 0.536998 0.515541 0.182432 0.101 Uiso 0.5 1 calc R U P B 2
C10A C 0.6186(18) 0.2965(15) 0.2763(16) 0.0690(19) Uani 0.5 1 d . U P B 2
H10D H 0.625168 0.260781 0.327390 0.103 Uiso 0.5 1 calc R U P B 2
H10E H 0.651707 0.272056 0.231393 0.103 Uiso 0.5 1 calc R U P B 2
H10F H 0.546033 0.305279 0.251848 0.103 Uiso 0.5 1 calc R U P B 2
C11A C 0.864(4) 0.703(2) 0.542(3) 0.083(3) Uani 0.5 1 d D U P B 2
H11C H 0.797295 0.686404 0.510976 0.100 Uiso 0.5 1 d R U P B 2
H11D H 0.897045 0.658104 0.573376 0.100 Uiso 0.5 1 d R U P B 2
C12A C 0.926(3) 0.7337(17) 0.479(2) 0.083(3) Uani 0.5 1 d D U P B 2
H12C H 0.885258 0.736566 0.418461 0.100 Uiso 0.5 1 calc R U P B 2
H12D H 0.986912 0.700242 0.479410 0.100 Uiso 0.5 1 calc R U P B 2
C13A C 0.954(3) 0.8147(16) 0.5151(14) 0.083(3) Uani 0.5 1 d D U P B 2
H13C H 1.024271 0.827869 0.507849 0.100 Uiso 0.5 1 calc R U P B 2
H13D H 0.906786 0.854935 0.482656 0.100 Uiso 0.5 1 calc R U P B 2
C14A C 0.948(2) 0.8160(16) 0.6097(14) 0.083(3) Uani 0.5 1 d D U P B 2
H14C H 1.007230 0.790020 0.647270 0.100 Uiso 0.5 1 calc R U P B 2
H14D H 0.938606 0.870672 0.631486 0.100 Uiso 0.5 1 calc R U P B 2
C15A C 1.0738(19) 0.6260(18) 0.7667(18) 0.101(3) Uani 0.5 1 d D U P B 2
H15C H 1.045818 0.646112 0.706731 0.121 Uiso 0.5 1 calc R U P B 2
H15D H 1.105346 0.573038 0.761638 0.121 Uiso 0.5 1 calc R U P B 2
C16A C 1.151(2) 0.6833(18) 0.8151(16) 0.101(3) Uani 0.5 1 d D U P B 2
H16C H 1.217965 0.678385 0.796519 0.121 Uiso 0.5 1 calc R U P B 2
H16D H 1.127106 0.739340 0.807822 0.121 Uiso 0.5 1 calc R U P B 2
C17A C 1.156(2) 0.6546(19) 0.9056(18) 0.101(3) Uani 0.5 1 d D U P B 2
H17C H 1.177235 0.697668 0.949052 0.121 Uiso 0.5 1 calc R U P B 2
H17D H 1.203444 0.608959 0.919072 0.121 Uiso 0.5 1 calc R U P B 2
C18A C 1.0495(19) 0.6296(19) 0.9056(13) 0.101(3) Uani 0.5 1 d D U P B 2
H18C H 1.049446 0.578457 0.937740 0.121 Uiso 0.5 1 calc R U P B 2
H18D H 1.015099 0.670374 0.936186 0.121 Uiso 0.5 1 calc R U P B 2
C19A C 0.838(2) 0.601(2) 0.9948(16) 0.1114(9) Uani 0.5 1 d D U P B 2
H19C H 0.876081 0.648210 1.022584 0.134 Uiso 0.5 1 calc R U P B 2
H19D H 0.886858 0.556446 0.993284 0.134 Uiso 0.5 1 calc R U P B 2
C20A C 0.755(2) 0.578(2) 1.041(2) 0.1113(9) Uani 0.5 1 d D U P B 2
H20C H 0.717501 0.624761 1.057497 0.134 Uiso 0.5 1 calc R U P B 2
H20D H 0.780699 0.545455 1.094600 0.134 Uiso 0.5 1 calc R U P B 2
C21A C 0.690(3) 0.529(3) 0.9712(17) 0.1112(11) Uani 0.5 1 d D U P B 2
H21C H 0.617194 0.538095 0.971936 0.133 Uiso 0.5 1 calc R U P B 2
H21D H 0.705522 0.471613 0.981439 0.133 Uiso 0.5 1 calc R U P B 2
C22A C 0.714(3) 0.5538(19) 0.8844(18) 0.1111(13) Uani 0.5 1 d D U P B 2
H22C H 0.746853 0.510005 0.857188 0.133 Uiso 0.5 1 calc R U P B 2
H22D H 0.651045 0.570737 0.843249 0.133 Uiso 0.5 1 calc R U P B 2
C23A C 0.618(3) 0.838(2) 0.807(3) 0.095(3) Uani 0.5 1 d D U P B 2
H23C H 0.578988 0.796355 0.831890 0.114 Uiso 0.5 1 calc R U P B 2
H23D H 0.668556 0.861947 0.855789 0.114 Uiso 0.5 1 calc R U P B 2
C24A C 0.550(2) 0.8998(19) 0.7592(17) 0.095(3) Uani 0.5 1 d D U P B 2
H24C H 0.476907 0.885368 0.756341 0.114 Uiso 0.5 1 calc R U P B 2
H24D H 0.562602 0.952612 0.788081 0.114 Uiso 0.5 1 calc R U P B 2
C25A C 0.5752(19) 0.901(2) 0.6700(17) 0.095(3) Uani 0.5 1 d D U P B 2
H25C H 0.518604 0.876878 0.627006 0.114 Uiso 0.5 1 calc R U P B 2
H25D H 0.584854 0.956520 0.651860 0.114 Uiso 0.5 1 calc R U P B 2
C26A C 0.670(2) 0.855(2) 0.671(3) 0.095(3) Uani 0.5 1 d D U P B 2
H26C H 0.667641 0.826948 0.616306 0.114 Uiso 0.5 1 d R U P B 2
H26D H 0.728921 0.889008 0.681486 0.114 Uiso 0.5 1 d R U P B 2

loop_
_atom_site_aniso_label
_atom_site_aniso_U_11
_atom_site_aniso_U_22
_atom_site_aniso_U_33
_atom_site_aniso_U_23
_atom_site_aniso_U_13
_atom_site_aniso_U_12
Bi1B 0.0404(12) 0.0773(10) 0.0427(11) 0.0028(8) -0.0047(8) 0.0019(9)
Bi2B 0.0597(7) 0.0596(14) 0.0555(15) 0.0181(9) 0.0082(9) 0.0137(10)
Bi3B 0.0635(11) 0.0593(10) 0.075(3) -0.0056(16) 0.0105(16) -0.0101(7)
Y1B 0.044(6) 0.069(4) 0.050(3) 0.0009(19) 0.007(2) 0.000(2)
K1B 0.084(2) 0.176(4) 0.088(2) -0.019(2) 0.0333(17) 0.002(2)
O1B 0.080(3) 0.104(3) 0.061(3) -0.016(2) 0.010(2) -0.016(2)
O2B 0.080(3) 0.104(3) 0.062(3) -0.016(2) 0.010(2) -0.016(2)
O3B 0.103(5) 0.176(5) 0.063(5) 0.012(5) 0.010(5) -0.025(5)
O4B 0.080(3) 0.104(3) 0.062(3) -0.016(2) 0.010(2) -0.016(2)
C1B 0.057(3) 0.085(3) 0.057(3) -0.012(3) 0.008(2) -0.006(3)
C2B 0.056(3) 0.085(3) 0.057(3) -0.012(3) 0.009(2) -0.006(3)
C3B 0.057(3) 0.084(3) 0.057(3) -0.012(3) 0.009(2) -0.006(3)
C4B 0.057(3) 0.085(3) 0.057(3) -0.012(3) 0.008(2) -0.006(3)
C5B 0.057(3) 0.085(3) 0.057(3) -0.012(3) 0.008(2) -0.006(3)
C6B 0.058(4) 0.085(4) 0.059(4) -0.012(4) 0.006(3) -0.005(4)
C7B 0.056(4) 0.085(4) 0.058(4) -0.011(4) 0.009(3) -0.005(4)
C8B 0.057(4) 0.085(4) 0.057(4) -0.010(4) 0.008(3) -0.008(4)
C9B 0.060(4) 0.085(4) 0.056(4) -0.011(4) 0.007(3) -0.007(4)
C10B 0.058(4) 0.085(4) 0.059(4) -0.011(4) 0.007(3) -0.006(4)
C11B 0.097(7) 0.080(5) 0.075(5) -0.019(4) 0.023(5) -0.023(5)
C12B 0.097(7) 0.080(5) 0.075(5) -0.019(4) 0.023(5) -0.023(5)
C13B 0.097(7) 0.080(5) 0.076(5) -0.019(4) 0.022(5) -0.023(5)
C14B 0.097(7) 0.080(5) 0.076(5) -0.019(4) 0.022(5) -0.023(5)
C15B 0.117(7) 0.098(7) 0.088(7) 0.007(6) 0.018(6) 0.019(6)
C16B 0.117(7) 0.098(7) 0.087(7) 0.007(6) 0.018(6) 0.019(6)
C17B 0.117(7) 0.098(7) 0.087(7) 0.007(6) 0.018(6) 0.019(6)
C18B 0.116(7) 0.098(7) 0.087(7) 0.007(6) 0.019(6) 0.019(6)
C19B 0.1046(15) 0.1259(16) 0.0928(15) -0.0152(15) -0.0088(15) -0.0169(15)
C20B 0.1045(15) 0.1259(15) 0.0928(15) -0.0151(15) -0.0087(15) -0.0169(15)
C21B 0.1044(18) 0.1258(18) 0.0928(18) -0.0153(18) -0.0089(18) -0.0169(18)
C22B 0.104(2) 0.126(2) 0.092(2) -0.015(2) -0.009(2) -0.017(2)
C23B 0.076(6) 0.117(7) 0.087(7) -0.006(6) 0.003(6) 0.001(6)
C24B 0.077(6) 0.117(7) 0.087(7) -0.006(6) 0.003(6) 0.001(6)
C25B 0.077(6) 0.117(7) 0.087(7) -0.006(6) 0.003(6) 0.001(5)
C26B 0.077(6) 0.117(7) 0.087(7) -0.006(6) 0.003(6) 0.001(6)
Bi1A 0.0541(16) 0.110(3) 0.0538(15) -0.0128(14) 0.0069(11) -0.0215(14)
Bi2A 0.0595(7) 0.077(2) 0.0528(14) 0.0230(12) 0.0138(9) 0.0178(14)
Bi3A 0.0705(18) 0.0577(9) 0.080(3) -0.0003(17) 0.028(2) -0.0173(10)
Y1A 0.031(2) 0.048(3) 0.038(2) 0.0037(17) 0.002(2) -0.0042(16)
K1A 0.084(2) 0.176(4) 0.088(2) -0.019(2) 0.0333(17) 0.002(2)
O1A 0.080(3) 0.104(3) 0.061(3) -0.016(2) 0.010(2) -0.016(2)
O2A 0.080(3) 0.104(3) 0.062(3) -0.016(2) 0.010(2) -0.016(2)
O3A 0.103(5) 0.176(5) 0.063(5) 0.012(5) 0.010(5) -0.025(5)
O4A 0.080(3) 0.104(3) 0.061(3) -0.016(2) 0.010(2) -0.016(2)
C1A 0.057(3) 0.085(3) 0.057(3) -0.012(3) 0.008(2) -0.005(3)
C2A 0.056(3) 0.085(3) 0.057(3) -0.012(3) 0.008(2) -0.006(3)
C3A 0.057(3) 0.084(3) 0.057(3) -0.012(3) 0.009(2) -0.006(3)
C4A 0.057(3) 0.085(3) 0.057(3) -0.012(3) 0.008(2) -0.006(3)
C5A 0.057(3) 0.085(3) 0.057(3) -0.012(3) 0.008(2) -0.006(3)
C6A 0.060(4) 0.085(4) 0.060(4) -0.012(4) 0.005(3) -0.003(4)
C7A 0.056(4) 0.087(4) 0.059(4) -0.012(4) 0.009(3) -0.005(4)
C8A 0.058(4) 0.085(4) 0.058(4) -0.010(4) 0.009(3) -0.008(4)
C9A 0.059(4) 0.084(4) 0.056(4) -0.011(4) 0.007(3) -0.007(4)
C10A 0.060(4) 0.086(4) 0.059(4) -0.012(4) 0.008(3) -0.006(4)
C11A 0.097(7) 0.080(5) 0.075(5) -0.019(4) 0.023(5) -0.023(5)
C12A 0.097(7) 0.080(5) 0.075(5) -0.019(4) 0.023(5) -0.023(5)
C13A 0.097(7) 0.080(5) 0.076(5) -0.019(4) 0.022(5) -0.023(5)
C14A 0.097(7) 0.080(5) 0.076(5) -0.019(4) 0.022(5) -0.023(5)
C15A 0.117(7) 0.098(7) 0.088(7) 0.007(6) 0.018(6) 0.019(6)
C16A 0.117(7) 0.098(7) 0.088(7) 0.007(6) 0.018(6) 0.019(6)
C17A 0.117(7) 0.098(7) 0.088(7) 0.007(6) 0.018(6) 0.019(6)
C18A 0.117(7) 0.098(7) 0.087(7) 0.007(6) 0.018(6) 0.018(6)
C19A 0.1046(15) 0.1259(16) 0.0928(15) -0.0152(15) -0.0088(15) -0.0169(15)
C20A 0.1045(15) 0.1259(15) 0.0928(15) -0.0151(15) -0.0087(15) -0.0169(15)
C21A 0.1043(19) 0.1257(19) 0.0926(19) -0.0152(19) -0.0087(19) -0.0169(19)
C22A 0.104(2) 0.126(2) 0.093(2) -0.015(2) -0.009(2) -0.017(2)
C23A 0.076(6) 0.117(7) 0.087(7) -0.006(6) 0.004(6) 0.001(6)
C24A 0.077(6) 0.117(7) 0.087(7) -0.006(6) 0.003(6) 0.001(5)
C25A 0.077(6) 0.117(7) 0.087(7) -0.006(6) 0.003(6) 0.001(6)
C26A 0.077(6) 0.117(7) 0.087(7) -0.006(6) 0.003(6) 0.001(6)

loop_
_atom_type_symbol
_atom_type_description
_atom_type_scat_dispersion_real
_atom_type_scat_dispersion_imag
_atom_type_scat_source
C C 0.0033 0.0016 'International Tables Vol C Tables 4.2.6.8 and 6.1.1.4'
H H 0.0000 0.0000 'International Tables Vol C Tables 4.2.6.8 and 6.1.1.4'
Bi Bi -4.1077 10.2566 'International Tables Vol C Tables 4.2.6.8 and 6.1.1.4'
K K 0.2009 0.2494 'International Tables Vol C Tables 4.2.6.8 and 6.1.1.4'
O O 0.0106 0.0060 'International Tables Vol C Tables 4.2.6.8 and 6.1.1.4'
Y Y -2.7962 3.5667 'International Tables Vol C Tables 4.2.6.8 and 6.1.1.4'

loop_
_exptl_crystal_face_index_h
_exptl_crystal_face_index_k
_exptl_crystal_face_index_l
_exptl_crystal_face_perp_dist
-1 2 -2 0.0969
-2 -2 1 0.0587
1 2 1 0.0271
-2 -1 1 0.0642
2 0 -1 0.0652
-1 -2 1 0.0746
-2 2 1 0.1000
2 -2 -1 0.0695
0 -1 0 0.0696
1 -1 -2 0.0583
-1 1 2 0.0730
-1 -2 -1 0.0500
1 2 0 0.0468
-1 -2 0 0.0482
-2 1 -2 0.0995
0 1 0 0.0773
2 -1 2 0.0899
0 1 -2 0.0824
0 -1 2 0.0935
-2 0 1 0.0753

loop_
_geom_angle_atom_site_label_1
_geom_angle_atom_site_label_2
_geom_angle_atom_site_label_3
_geom_angle
_geom_angle_site_symmetry_1
_geom_angle_site_symmetry_3
_geom_angle_publ_flag
Bi2B Bi1B K1B 133(3) . . ?
Bi3B Bi1B Bi2B 103.6(2) 3_666 . ?
Bi3B Bi1B K1B 77(3) 3_666 . ?
Y1B Bi1B Bi2B 78.5(4) . . ?
Y1B Bi1B Bi3B 80.3(4) . 3_666 ?
Y1B Bi1B K1B 145(3) . . ?
Bi1B Bi2B Y1B 77.4(4) . 3_666 ?
Bi1B Bi2B Y1B 50.5(3) . . ?
Bi1B Bi2B K1B 117(3) . 2_646 ?
Bi3B Bi2B Bi1B 102.0(2) . . ?
Bi3B Bi2B Y1B 51.6(3) . . ?
Bi3B Bi2B Y1B 78.2(4) . 3_666 ?
Bi3B Bi2B K1B 107(3) . 2_646 ?
Y1B Bi2B Y1B 73.0(6) 3_666 . ?
Y1B Bi2B K1B 162(3) 3_666 2_646 ?
K1B Bi2B Y1B 124(3) 2_646 . ?
Bi1B Bi3B Y1B 79.4(4) 3_666 . ?
Bi2B Bi3B Bi1B 102.6(3) . 3_666 ?
Bi2B Bi3B Y1B 78.3(4) . . ?
Bi1B Y1B Bi2B 98.8(6) . 3_666 ?
Bi1B Y1B Bi2B 51.0(3) . . ?
Bi1B Y1B Bi3B 101.0(6) . . ?
Bi2B Y1B Bi2B 107.0(6) 3_666 . ?
Bi3B Y1B Bi2B 99.6(7) . 3_666 ?
Bi3B Y1B Bi2B 50.1(3) . . ?
C1B Y1B Bi1B 108.5(8) . . ?
C1B Y1B Bi2B 104.4(7) . . ?
C1B Y1B Bi2B 147.1(9) . 3_666 ?
C1B Y1B Bi3B 93.0(7) . . ?
C1B Y1B C2B 32.3(5) . . ?
C1B Y1B C3B 53.6(11) . . ?
C1B Y1B C4B 53.3(11) . . ?
C1B Y1B C5B 32.2(5) . . ?
C2B Y1B Bi1B 92.5(8) . . ?
C2B Y1B Bi2B 116.3(8) . . ?
C2B Y1B Bi2B 131.6(8) . 3_666 ?
C2B Y1B Bi3B 124.2(8) . . ?
C2B Y1B C3B 32.3(5) . . ?
C2B Y1B C4B 53.1(13) . . ?
C2B Y1B C5B 53.0(9) . . ?
C3B Y1B Bi1B 109.1(9) . . ?
C3B Y1B Bi2B 147.8(8) . . ?
C3B Y1B Bi2B 100.6(8) . 3_666 ?
C3B Y1B Bi3B 140.4(11) . . ?
C3B Y1B C4B 32.2(5) . . ?
C3B Y1B C5B 53.2(12) . . ?
C4B Y1B Bi1B 141.2(11) . . ?
C4B Y1B Bi2B 93.8(10) . 3_666 ?
C4B Y1B Bi2B 154.5(9) . . ?
C4B Y1B Bi3B 112.9(8) . . ?
C5B Y1B Bi1B 140.6(9) . . ?
C5B Y1B Bi2B 117.9(7) . 3_666 ?
C5B Y1B Bi2B 122.6(8) . . ?
C5B Y1B Bi3B 87.3(8) . . ?
C5B Y1B C4B 31.9(5) . . ?
Bi1B K1B H18A 68.4 . . ?
Bi2B K1B Bi1B 171(6) 2_656 . ?
Bi2B K1B H18A 112.6 2_656 . ?
O1B K1B Bi1B 86(5) . . ?
O1B K1B Bi2B 85(6) . 2_656 ?
O1B K1B O4B 102(7) . . ?
O1B K1B C18B 77(5) . . ?
O1B K1B H18A 87.0 . . ?
O1B K1B C19B 150(6) . . ?
O1B K1B C22B 163(8) . . ?
O1B K1B C23B 117(7) . . ?
O2B K1B Bi1B 103(6) . . ?
O2B K1B Bi2B 75(4) . 2_656 ?
O2B K1B O1B 69(4) . . ?
O2B K1B O4B 154(10) . . ?
O2B K1B C18B 24(2) . . ?
O2B K1B H18A 40.9 . . ?
O2B K1B C19B 81(4) . . ?
O2B K1B C22B 117(7) . . ?
O2B K1B C23B 145(7) . . ?
O3B K1B Bi1B 91(7) . . ?
O3B K1B Bi2B 99(6) . 2_656 ?
O3B K1B O1B 166(9) . . ?
O3B K1B O2B 99(6) . . ?
O3B K1B O4B 92(6) . . ?
O3B K1B C18B 89(6) . . ?
O3B K1B H18A 78.7 . . ?
O3B K1B C19B 20.0(18) . . ?
O3B K1B C22B 21(2) . . ?
O3B K1B C23B 77(5) . . ?
O4B K1B Bi1B 100(4) . . ?
O4B K1B Bi2B 81(6) . 2_656 ?
O4B K1B C18B 178(8) . . ?
O4B K1B H18A 164.7 . . ?
O4B K1B C19B 104(6) . . ?
O4B K1B C22B 79(4) . . ?
O4B K1B C23B 19.4(18) . . ?
C18B K1B Bi1B 82(5) . . ?
C18B K1B Bi2B 98(4) . 2_656 ?
C18B K1B H18A 17.0 . . ?
C18B K1B C19B 77(4) . . ?
C18B K1B C22B 102(6) . . ?
C18B K1B C23B 161(5) . . ?
C19B K1B Bi1B 105(6) . . ?
C19B K1B Bi2B 84(4) . 2_656 ?
C19B K1B H18A 71.6 . . ?
C19B K1B C23B 85(4) . . ?
C22B K1B Bi1B 77(4) . . ?
C22B K1B Bi2B 112(5) . 2_656 ?
C22B K1B H18A 88.7 . . ?
C22B K1B C19B 41(2) . . ?
C22B K1B C23B 68(3) . . ?
C23B K1B Bi1B 111(4) . . ?
C23B K1B Bi2B 72(4) . 2_656 ?
C23B K1B H18A 155.6 . . ?
C11B O1B K1B 126(5) . . ?
C11B O1B C14B 102(2) . . ?
C14B O1B K1B 128(5) . . ?
C15B O2B K1B 147(5) . . ?
C18B O2B K1B 110(6) . . ?
C18B O2B C15B 103(2) . . ?
C19B O3B K1B 128(4) . . ?
C22B O3B K1B 125(4) . . ?
C22B O3B C19B 106(2) . . ?
C23B O4B K1B 121(4) . . ?
C23B O4B C26B 107(2) . . ?
C26B O4B K1B 118(5) . . ?
C2B C1B Y1B 74.8(18) . . ?
C2B C1B C5B 108(2) . . ?
C2B C1B C6B 126.4(19) . . ?
C5B C1B Y1B 75.9(16) . . ?
C5B C1B C6B 125(2) . . ?
C6B C1B Y1B 124.0(16) . . ?
C1B C2B Y1B 72.9(17) . . ?
C1B C2B C3B 108(3) . . ?
C1B C2B C7B 126(2) . . ?
C3B C2B Y1B 74(2) . . ?
C3B C2B C7B 125(2) . . ?
C7B C2B Y1B 121.3(19) . . ?
C2B C3B Y1B 73(2) . . ?
C2B C3B C4B 108(3) . . ?
C2B C3B C8B 127(2) . . ?
C4B C3B Y1B 75(2) . . ?
C4B C3B C8B 126(2) . . ?
C8B C3B Y1B 120(2) . . ?
C3B C4B Y1B 73(2) . . ?
C3B C4B C9B 125(2) . . ?
C5B C4B Y1B 73(2) . . ?
C5B C4B C3B 108(3) . . ?
C5B C4B C9B 128(2) . . ?
C9B C4B Y1B 121(2) . . ?
C1B C5B Y1B 71.9(16) . . ?
C1B C5B C4B 108(3) . . ?
C1B C5B C10B 127(2) . . ?
C4B C5B Y1B 75(2) . . ?
C4B C5B C10B 125(2) . . ?
C10B C5B Y1B 121.6(17) . . ?
C1B C6B H6BA 109.5 . . ?
C1B C6B H6BB 109.5 . . ?
C1B C6B H6BC 109.5 . . ?
H6BA C6B H6BB 109.5 . . ?
H6BA C6B H6BC 109.5 . . ?
H6BB C6B H6BC 109.5 . . ?
C2B C7B H7BA 109.5 . . ?
C2B C7B H7BB 109.5 . . ?
C2B C7B H7BC 109.5 . . ?
H7BA C7B H7BB 109.5 . . ?
H7BA C7B H7BC 109.5 . . ?
H7BB C7B H7BC 109.5 . . ?
C3B C8B H8BA 109.5 . . ?
C3B C8B H8BB 109.5 . . ?
C3B C8B H8BC 109.5 . . ?
H8BA C8B H8BB 109.5 . . ?
H8BA C8B H8BC 109.5 . . ?
H8BB C8B H8BC 109.5 . . ?
C4B C9B H9BA 109.5 . . ?
C4B C9B H9BB 109.5 . . ?
C4B C9B H9BC 109.5 . . ?
H9BA C9B H9BB 109.5 . . ?
H9BA C9B H9BC 109.5 . . ?
H9BB C9B H9BC 109.5 . . ?
C5B C10B H10A 109.5 . . ?
C5B C10B H10B 109.5 . . ?
C5B C10B H10C 109.5 . . ?
H10A C10B H10B 109.5 . . ?
H10A C10B H10C 109.5 . . ?
H10B C10B H10C 109.5 . . ?
O1B C11B H11A 111.2 . . ?
O1B C11B H11B 111.2 . . ?
O1B C11B C12B 103(2) . . ?
H11A C11B H11B 109.1 . . ?
C12B C11B H11A 111.2 . . ?
C12B C11B H11B 111.2 . . ?
C11B C12B H12A 109.4 . . ?
C11B C12B H12B 109.4 . . ?
H12A C12B H12B 108.0 . . ?
C13B C12B C11B 111(2) . . ?
C13B C12B H12A 109.4 . . ?
C13B C12B H12B 109.4 . . ?
C12B C13B H13A 112.5 . . ?
C12B C13B H13B 112.5 . . ?
H13A C13B H13B 110.0 . . ?
C14B C13B C12B 96(2) . . ?
C14B C13B H13A 112.5 . . ?
C14B C13B H13B 112.5 . . ?
O1B C14B C13B 106(2) . . ?
O1B C14B H14A 110.5 . . ?
O1B C14B H14B 110.5 . . ?
C13B C14B H14A 110.5 . . ?
C13B C14B H14B 110.5 . . ?
H14A C14B H14B 108.6 . . ?
O2B C15B H15A 111.4 . . ?
O2B C15B H15B 111.4 . . ?
O2B C15B C16B 102(2) . . ?
H15A C15B H15B 109.3 . . ?
C16B C15B H15A 111.4 . . ?
C16B C15B H15B 111.4 . . ?
C15B C16B H16A 111.0 . . ?
C15B C16B H16B 111.0 . . ?
C15B C16B C17B 104(2) . . ?
H16A C16B H16B 109.0 . . ?
C17B C16B H16A 111.0 . . ?
C17B C16B H16B 111.0 . . ?
C16B C17B H17A 110.7 . . ?
C16B C17B H17B 110.7 . . ?
H17A C17B H17B 108.8 . . ?
C18B C17B C16B 105(2) . . ?
C18B C17B H17A 110.7 . . ?
C18B C17B H17B 110.7 . . ?
K1B C18B H18A 65.7 . . ?
K1B C18B H18B 119.0 . . ?
O2B C18B K1B 46(4) . . ?
O2B C18B C17B 103(2) . . ?
O2B C18B H18A 110.8 . . ?
O2B C18B H18B 111.6 . . ?
C17B C18B K1B 127(3) . . ?
C17B C18B H18A 110.9 . . ?
C17B C18B H18B 111.6 . . ?
H18A C18B H18B 109.4 . . ?
K1B C19B H19A 87.7 . . ?
K1B C19B H19B 102.0 . . ?
O3B C19B K1B 32(3) . . ?
O3B C19B H19A 110.7 . . ?
O3B C19B H19B 112.5 . . ?
O3B C19B C20B 101(2) . . ?
H19A C19B H19B 109.3 . . ?
C20B C19B K1B 131(3) . . ?
C20B C19B H19A 111.1 . . ?
C20B C19B H19B 112.2 . . ?
C19B C20B H20A 110.4 . . ?
C19B C20B H20B 110.4 . . ?
H20A C20B H20B 108.6 . . ?
C21B C20B C19B 107(3) . . ?
C21B C20B H20A 110.4 . . ?
C21B C20B H20B 110.4 . . ?
C20B C21B H21A 113.2 . . ?
C20B C21B H21B 113.2 . . ?
C20B C21B C22B 92(2) . . ?
H21A C21B H21B 110.6 . . ?
C22B C21B H21A 113.2 . . ?
C22B C21B H21B 113.2 . . ?
K1B C22B H22A 84.7 . . ?
K1B C22B H22B 97.8 . . ?
O3B C22B K1B 34(3) . . ?
O3B C22B C21B 110(2) . . ?
O3B C22B H22A 110.5 . . ?
O3B C22B H22B 108.3 . . ?
C21B C22B K1B 142(4) . . ?
C21B C22B H22A 110.5 . . ?
C21B C22B H22B 109.1 . . ?
H22A C22B H22B 108.4 . . ?
K1B C23B H23A 81.6 . . ?
K1B C23B H23B 97.1 . . ?
O4B C23B K1B 40(3) . . ?
O4B C23B H23A 110.6 . . ?
O4B C23B H23B 110.7 . . ?
O4B C23B C24B 105(3) . . ?
H23A C23B H23B 109.1 . . ?
C24B C23B K1B 143(4) . . ?
C24B C23B H23A 110.7 . . ?
C24B C23B H23B 110.5 . . ?
C23B C24B H24A 109.9 . . ?
C23B C24B H24B 109.9 . . ?
H24A C24B H24B 108.3 . . ?
C25B C24B C23B 109(2) . . ?
C25B C24B H24A 109.9 . . ?
C25B C24B H24B 109.9 . . ?
C24B C25B H25A 111.4 . . ?
C24B C25B H25B 111.4 . . ?
C24B C25B C26B 102(2) . . ?
H25A C25B H25B 109.3 . . ?
C26B C25B H25A 111.4 . . ?
C26B C25B H25B 111.4 . . ?
O4B C26B H26A 112.1 . . ?
O4B C26B H26B 112.1 . . ?
C25B C26B O4B 98(2) . . ?
C25B C26B H26A 112.1 . . ?
C25B C26B H26B 112.1 . . ?
H26A C26B H26B 109.8 . . ?
Bi2A Bi1A Y1A 49.3(2) . 3_666 ?
Bi2A Bi1A Y1A 78.3(4) . . ?
Bi2A Bi1A K1A 126(3) . . ?
Bi3A Bi1A Bi2A 101.4(3) 3_666 . ?
Bi3A Bi1A Y1A 52.1(3) 3_666 3_666 ?
Bi3A Bi1A Y1A 74.7(4) 3_666 . ?
Bi3A Bi1A K1A 85(3) 3_666 . ?
Y1A Bi1A Y1A 68.4(7) . 3_666 ?
Y1A Bi1A K1A 114(3) 3_666 . ?
Y1A Bi1A K1A 151(3) . . ?
Bi1A Bi2A Bi3A 102.0(2) . . ?
Bi1A Bi2A Y1A 51.2(3) . . ?
Bi3A Bi2A Y1A 50.8(3) . . ?
Y1A Bi2A Bi1A 78.5(4) 3_666 . ?
Y1A Bi2A Bi3A 76.5(4) 3_666 . ?
Y1A Bi2A Y1A 68.4(7) 3_666 . ?
Bi1A Bi3A Bi2A 103.5(3) 3_666 . ?
Bi1A Bi3A Y1A 76.8(4) 3_666 . ?
Bi1A Bi3A Y1A 53.4(3) 3_666 3_666 ?
Bi2A Bi3A Y1A 50.1(3) . 3_666 ?
Bi2A Bi3A Y1A 78.5(4) . . ?
Y1A Bi3A Y1A 69.7(7) . 3_666 ?
Bi1A Y1A Bi2A 77.3(4) 3_666 . ?
Bi1A Y1A Bi2A 50.5(3) . . ?
Bi1A Y1A Y1A 64.3(4) . 3_666 ?
Bi1A Y1A Y1A 47.3(4) 3_666 3_666 ?
Bi2A Y1A Bi1A 105.3(5) 3_666 . ?
Bi2A Y1A Bi2A 111.6(7) 3_666 . ?
Bi2A Y1A Bi3A 103.4(7) 3_666 . ?
Bi2A Y1A Y1A 67.4(5) 3_666 3_666 ?
Bi2A Y1A Y1A 44.2(3) . 3_666 ?
Bi3A Y1A Bi1A 101.2(5) . . ?
Bi3A Y1A Bi2A 50.7(3) . . ?
Bi3A Y1A Bi2A 76.6(4) 3_666 . ?
Bi3A Y1A Y1A 62.9(5) . 3_666 ?
Bi3A Y1A Y1A 47.4(3) 3_666 3_666 ?
C1A Y1A Bi1A 100.9(7) . . ?
C1A Y1A Bi2A 109.1(6) . . ?
C1A Y1A Bi3A 101.4(6) . . ?
C1A Y1A Y1A 153.3(8) . 3_666 ?
C2A Y1A Bi1A 89.8(8) . . ?
C2A Y1A Bi2A 121.5(7) . . ?
C2A Y1A Bi3A 130.2(7) . . ?
C2A Y1A Y1A 153.8(9) . 3_666 ?
C2A Y1A C1A 29.1(4) . . ?
C2A Y1A C4A 48.0(11) . . ?
C2A Y1A C5A 47.6(9) . . ?
C3A Y1A Bi1A 108.3(8) . . ?
C3A Y1A Bi2A 150.4(7) . . ?
C3A Y1A Bi3A 141.2(9) . . ?
C3A Y1A Y1A 154.1(10) . 3_666 ?
C3A Y1A C1A 49.1(9) . . ?
C3A Y1A C2A 29.5(5) . . ?
C3A Y1A C4A 29.6(5) . . ?
C3A Y1A C5A 48.8(11) . . ?
C4A Y1A Bi1A 136.5(11) . . ?
C4A Y1A Bi2A 153.9(8) . . ?
C4A Y1A Bi3A 113.7(7) . . ?
C4A Y1A Y1A 155.7(11) . 3_666 ?
C4A Y1A C1A 48.7(10) . . ?
C5A Y1A Bi1A 130.1(8) . . ?
C5A Y1A Bi2A 124.4(7) . . ?
C5A Y1A Bi3A 92.8(8) . . ?
C5A Y1A Y1A 155.2(9) . 3_666 ?
C5A Y1A C1A 29.2(4) . . ?
C5A Y1A C4A 29.5(5) . . ?
O1A K1A Bi1A 85(4) . . ?
O1A K1A O3A 176(9) . . ?
O1A K1A C11A 23.5(17) . . ?
O1A K1A C26A 62(4) . . ?
O2A K1A Bi1A 96(6) . . ?
O2A K1A O1A 103(6) . . ?
O2A K1A O3A 75(5) . . ?
O2A K1A C11A 93(5) . . ?
O2A K1A C26A 156(8) . . ?
O3A K1A Bi1A 93(6) . . ?
O3A K1A C11A 153(8) . . ?
O3A K1A C26A 121(6) . . ?
O4A K1A Bi1A 101(4) . . ?
O4A K1A O1A 83(6) . . ?
O4A K1A O2A 162(8) . . ?
O4A K1A O3A 100(6) . . ?
O4A K1A C11A 99(5) . . ?
O4A K1A C26A 21.1(19) . . ?
C11A K1A Bi1A 64(3) . . ?
C26A K1A Bi1A 100(4) . . ?
C26A K1A C11A 79(4) . . ?
C11A O1A K1A 106(5) . . ?
C11A O1A C14A 108(2) . . ?
C14A O1A K1A 116(4) . . ?
C15A O2A K1A 117(4) . . ?
C15A O2A C18A 103.1(19) . . ?
C18A O2A K1A 122(4) . . ?
C19A O3A K1A 138(4) . . ?
C22A O3A K1A 110(4) . . ?
C22A O3A C19A 106(2) . . ?
C23A O4A K1A 129(4) . . ?
C26A O4A K1A 115(5) . . ?
C26A O4A C23A 110(3) . . ?
C2A C1A Y1A 74.1(17) . . ?
C2A C1A C5A 106(2) . . ?
C2A C1A C6A 131(2) . . ?
C5A C1A Y1A 74.4(16) . . ?
C5A C1A C6A 123(2) . . ?
C6A C1A Y1A 114.4(15) . . ?
C1A C2A Y1A 76.7(16) . . ?
C1A C2A C3A 111(3) . . ?
C1A C2A C7A 123(2) . . ?
C3A C2A Y1A 75(2) . . ?
C3A C2A C7A 126(2) . . ?
C7A C2A Y1A 122.3(18) . . ?
C2A C3A Y1A 75(2) . . ?
C2A C3A C4A 106(3) . . ?
C2A C3A C8A 126(2) . . ?
C4A C3A Y1A 76(2) . . ?
C4A C3A C8A 127(2) . . ?
C8A C3A Y1A 120(2) . . ?
C3A C4A Y1A 75(2) . . ?
C3A C4A C9A 126(3) . . ?
C5A C4A Y1A 75(2) . . ?
C5A C4A C3A 108(3) . . ?
C5A C4A C9A 126(2) . . ?
C9A C4A Y1A 119(2) . . ?
C1A C5A Y1A 76.4(16) . . ?
C1A C5A C4A 109(3) . . ?
C1A C5A C10A 124(2) . . ?
C4A C5A Y1A 75(2) . . ?
C4A C5A C10A 126(2) . . ?
C10A C5A Y1A 119.6(17) . . ?
C1A C6A H6AA 109.5 . . ?
C1A C6A H6AB 109.5 . . ?
C1A C6A H6AC 109.5 . . ?
H6AA C6A H6AB 109.5 . . ?
H6AA C6A H6AC 109.5 . . ?
H6AB C6A H6AC 109.5 . . ?
C2A C7A H7AA 109.5 . . ?
C2A C7A H7AB 109.5 . . ?
C2A C7A H7AC 109.5 . . ?
H7AA C7A H7AB 109.5 . . ?
H7AA C7A H7AC 109.5 . . ?
H7AB C7A H7AC 109.5 . . ?
C3A C8A H8AA 109.5 . . ?
C3A C8A H8AB 109.5 . . ?
C3A C8A H8AC 109.5 . . ?
H8AA C8A H8AB 109.5 . . ?
H8AA C8A H8AC 109.5 . . ?
H8AB C8A H8AC 109.5 . . ?
C4A C9A H9AA 109.5 . . ?
C4A C9A H9AB 109.5 . . ?
C4A C9A H9AC 109.5 . . ?
H9AA C9A H9AB 109.5 . . ?
H9AA C9A H9AC 109.5 . . ?
H9AB C9A H9AC 109.5 . . ?
C5A C10A H10D 109.5 . . ?
C5A C10A H10E 109.5 . . ?
C5A C10A H10F 109.5 . . ?
H10D C10A H10E 109.5 . . ?
H10D C10A H10F 109.5 . . ?
H10E C10A H10F 109.5 . . ?
K1A C11A H11C 98.5 . . ?
K1A C11A H11D 69.5 . . ?
O1A C11A K1A 50(4) . . ?
O1A C11A H11C 110.6 . . ?
O1A C11A H11D 110.5 . . ?
O1A C11A C12A 106(3) . . ?
H11C C11A H11D 108.7 . . ?
C12A C11A K1A 148(4) . . ?
C12A C11A H11C 110.8 . . ?
C12A C11A H11D 110.0 . . ?
C11A C12A H12C 111.4 . . ?
C11A C12A H12D 111.4 . . ?
C11A C12A C13A 102(2) . . ?
H12C C12A H12D 109.2 . . ?
C13A C12A H12C 111.4 . . ?
C13A C12A H12D 111.4 . . ?
C12A C13A H13C 109.9 . . ?
C12A C13A H13D 109.9 . . ?
H13C C13A H13D 108.3 . . ?
C14A C13A C12A 109(2) . . ?
C14A C13A H13C 109.9 . . ?
C14A C13A H13D 109.9 . . ?
O1A C14A C13A 96.2(19) . . ?
O1A C14A H14C 112.5 . . ?
O1A C14A H14D 112.5 . . ?
C13A C14A H14C 112.5 . . ?
C13A C14A H14D 112.5 . . ?
H14C C14A H14D 110.0 . . ?
O2A C15A H15C 110.5 . . ?
O2A C15A H15D 110.5 . . ?
O2A C15A C16A 106(2) . . ?
H15C C15A H15D 108.7 . . ?
C16A C15A H15C 110.5 . . ?
C16A C15A H15D 110.5 . . ?
C15A C16A H16C 111.9 . . ?
C15A C16A H16D 111.9 . . ?
H16C C16A H16D 109.6 . . ?
C17A C16A C15A 100(2) . . ?
C17A C16A H16C 111.9 . . ?
C17A C16A H16D 111.9 . . ?
C16A C17A H17C 111.1 . . ?
C16A C17A H17D 111.1 . . ?
C16A C17A C18A 103(2) . . ?
H17C C17A H17D 109.1 . . ?
C18A C17A H17C 111.1 . . ?
C18A C17A H17D 111.1 . . ?
O2A C18A C17A 110(2) . . ?
O2A C18A H18C 109.7 . . ?
O2A C18A H18D 109.7 . . ?
C17A C18A H18C 109.7 . . ?
C17A C18A H18D 109.7 . . ?
H18C C18A H18D 108.2 . . ?
O3A C19A H19C 111.5 . . ?
O3A C19A H19D 111.5 . . ?
O3A C19A C20A 102(2) . . ?
H19C C19A H19D 109.3 . . ?
C20A C19A H19C 111.5 . . ?
C20A C19A H19D 111.5 . . ?
C19A C20A H20C 111.8 . . ?
C19A C20A H20D 111.8 . . ?
C19A C20A C21A 100(2) . . ?
H20C C20A H20D 109.5 . . ?
C21A C20A H20C 111.8 . . ?
C21A C20A H20D 111.8 . . ?
C20A C21A H21C 110.0 . . ?
C20A C21A H21D 110.0 . . ?
C20A C21A C22A 108(2) . . ?
H21C C21A H21D 108.4 . . ?
C22A C21A H21C 110.0 . . ?
C22A C21A H21D 110.0 . . ?
O3A C22A C21A 102(2) . . ?
O3A C22A H22C 111.3 . . ?
O3A C22A H22D 111.3 . . ?
C21A C22A H22C 111.3 . . ?
C21A C22A H22D 111.3 . . ?
H22C C22A H22D 109.2 . . ?
O4A C23A H23C 111.0 . . ?
O4A C23A H23D 111.0 . . ?
H23C C23A H23D 109.0 . . ?
C24A C23A O4A 104(3) . . ?
C24A C23A H23C 111.0 . . ?
C24A C23A H23D 111.0 . . ?
C23A C24A H24C 111.0 . . ?
C23A C24A H24D 111.0 . . ?
H24C C24A H24D 109.0 . . ?
C25A C24A C23A 104(2) . . ?
C25A C24A H24C 111.0 . . ?
C25A C24A H24D 111.0 . . ?
C24A C25A H25C 109.8 . . ?
C24A C25A H25D 109.8 . . ?
H25C C25A H25D 108.2 . . ?
C26A C25A C24A 109(2) . . ?
C26A C25A H25C 109.8 . . ?
C26A C25A H25D 109.8 . . ?
K1A C26A H26C 83.4 . . ?
K1A C26A H26D 90.2 . . ?
O4A C26A K1A 44(3) . . ?
O4A C26A C25A 104(3) . . ?
O4A C26A H26C 110.5 . . ?
O4A C26A H26D 111.5 . . ?
C25A C26A K1A 147(4) . . ?
C25A C26A H26C 110.8 . . ?
C25A C26A H26D 111.0 . . ?
H26C C26A H26D 109.1 . . ?

loop_
_geom_bond_atom_site_label_1
_geom_bond_atom_site_label_2
_geom_bond_distance
_geom_bond_site_symmetry_2
_geom_bond_publ_flag
Bi1B Bi2B 3.060(9) . ?
Bi1B Bi3B 3.047(10) 3_666 ?
Bi1B Y1B 3.039(18) . ?
Bi1B K1B 3.9(2) . ?
Bi2B Bi3B 3.021(9) . ?
Bi2B Y1B 3.86(2) . ?
Bi2B Y1B 3.198(19) 3_666 ?
Bi2B K1B 3.8(2) 2_646 ?
Bi3B Y1B 3.09(2) . ?
Y1B C1B 2.49(3) . ?
Y1B C2B 2.52(4) . ?
Y1B C3B 2.53(4) . ?
Y1B C4B 2.56(5) . ?
Y1B C5B 2.54(4) . ?
K1B O1B 2.53(19) . ?
K1B O2B 2.49(16) . ?
K1B O3B 2.22(19) . ?
K1B O4B 2.60(19) . ?
K1B C18B 3.26(19) . ?
K1B H18A 2.9959 . ?
K1B C19B 3.31(18) . ?
K1B C22B 3.3(2) . ?
K1B C23B 3.5(2) . ?
O1B C11B 1.439(15) . ?
O1B C14B 1.455(15) . ?
O2B C15B 1.430(16) . ?
O2B C18B 1.418(16) . ?
O3B C19B 1.440(16) . ?
O3B C22B 1.430(16) . ?
O4B C23B 1.35(5) . ?
O4B C26B 1.58(5) . ?
C1B C2B 1.391(15) . ?
C1B C5B 1.395(15) . ?
C1B C6B 1.50(3) . ?
C2B C3B 1.403(14) . ?
C2B C7B 1.55(3) . ?
C3B C4B 1.411(14) . ?
C3B C8B 1.46(4) . ?
C4B C5B 1.403(15) . ?
C4B C9B 1.56(4) . ?
C5B C10B 1.55(3) . ?
C6B H6BA 0.9800 . ?
C6B H6BB 0.9800 . ?
C6B H6BC 0.9800 . ?
C7B H7BA 0.9800 . ?
C7B H7BB 0.9800 . ?
C7B H7BC 0.9800 . ?
C8B H8BA 0.9800 . ?
C8B H8BB 0.9800 . ?
C8B H8BC 0.9800 . ?
C9B H9BA 0.9800 . ?
C9B H9BB 0.9800 . ?
C9B H9BC 0.9800 . ?
C10B H10A 0.9800 . ?
C10B H10B 0.9800 . ?
C10B H10C 0.9800 . ?
C11B H11A 0.9900 . ?
C11B H11B 0.9900 . ?
C11B C12B 1.485(15) . ?
C12B H12A 0.9900 . ?
C12B H12B 0.9900 . ?
C12B C13B 1.482(14) . ?
C13B H13A 0.9900 . ?
C13B H13B 0.9900 . ?
C13B C14B 1.475(15) . ?
C14B H14A 0.9900 . ?
C14B H14B 0.9900 . ?
C15B H15A 0.9900 . ?
C15B H15B 0.9900 . ?
C15B C16B 1.483(15) . ?
C16B H16A 0.9900 . ?
C16B H16B 0.9900 . ?
C16B C17B 1.485(15) . ?
C17B H17A 0.9900 . ?
C17B H17B 0.9900 . ?
C17B C18B 1.472(15) . ?
C18B H18A 0.9602 . ?
C18B H18B 0.9597 . ?
C19B H19A 0.9602 . ?
C19B H19B 0.9600 . ?
C19B C20B 1.496(16) . ?
C20B H20A 0.9900 . ?
C20B H20B 0.9900 . ?
C20B C21B 1.485(15) . ?
C21B H21A 0.9900 . ?
C21B H21B 0.9900 . ?
C21B C22B 1.490(16) . ?
C22B H22A 0.9600 . ?
C22B H22B 0.9598 . ?
C23B H23A 0.9602 . ?
C23B H23B 0.9599 . ?
C23B C24B 1.484(15) . ?
C24B H24A 0.9900 . ?
C24B H24B 0.9900 . ?
C24B C25B 1.476(15) . ?
C25B H25A 0.9900 . ?
C25B H25B 0.9900 . ?
C25B C26B 1.493(15) . ?
C26B H26A 0.9900 . ?
C26B H26B 0.9900 . ?
Bi1A Bi2A 3.037(9) . ?
Bi1A Bi3A 3.010(10) 3_666 ?
Bi1A Y1A 3.071(15) . ?
Bi1A Y1A 3.76(2) 3_666 ?
Bi1A K1A 3.8(2) . ?
Bi2A Bi3A 3.046(9) . ?
Bi2A Y1A 3.856(19) . ?
Bi2A Y1A 2.912(17) 3_666 ?
Bi3A Y1A 3.049(19) . ?
Bi3A Y1A 3.689(19) 3_666 ?
Y1A Y1A 3.88(5) 3_666 ?
Y1A C1A 2.77(3) . ?
Y1A C2A 2.74(4) . ?
Y1A C3A 2.74(4) . ?
Y1A C4A 2.75(5) . ?
Y1A C5A 2.75(4) . ?
K1A O1A 2.77(19) . ?
K1A O2A 2.73(17) . ?
K1A O3A 2.84(19) . ?
K1A O4A 2.6(2) . ?
K1A C11A 3.46(18) . ?
K1A C26A 3.4(2) . ?
O1A C11A 1.442(15) . ?
O1A C14A 1.463(15) . ?
O2A C15A 1.423(16) . ?
O2A C18A 1.428(16) . ?
O3A C19A 1.441(16) . ?
O3A C22A 1.427(16) . ?
O4A C23A 1.53(5) . ?
O4A C26A 1.33(5) . ?
C1A C2A 1.387(15) . ?
C1A C5A 1.392(14) . ?
C1A C6A 1.56(3) . ?
C2A C3A 1.393(15) . ?
C2A C7A 1.54(3) . ?
C3A C4A 1.405(14) . ?
C3A C8A 1.50(4) . ?
C4A C5A 1.402(15) . ?
C4A C9A 1.51(4) . ?
C5A C10A 1.55(4) . ?
C6A H6AA 0.9800 . ?
C6A H6AB 0.9800 . ?
C6A H6AC 0.9800 . ?
C7A H7AA 0.9800 . ?
C7A H7AB 0.9800 . ?
C7A H7AC 0.9800 . ?
C8A H8AA 0.9800 . ?
C8A H8AB 0.9800 . ?
C8A H8AC 0.9800 . ?
C9A H9AA 0.9800 . ?
C9A H9AB 0.9800 . ?
C9A H9AC 0.9800 . ?
C10A H10D 0.9800 . ?
C10A H10E 0.9800 . ?
C10A H10F 0.9800 . ?
C11A H11C 0.9599 . ?
C11A H11D 0.9602 . ?
C11A C12A 1.477(15) . ?
C12A H12C 0.9900 . ?
C12A H12D 0.9900 . ?
C12A C13A 1.484(15) . ?
C13A H13C 0.9900 . ?
C13A H13D 0.9900 . ?
C13A C14A 1.481(15) . ?
C14A H14C 0.9900 . ?
C14A H14D 0.9900 . ?
C15A H15C 0.9900 . ?
C15A H15D 0.9900 . ?
C15A C16A 1.499(16) . ?
C16A H16C 0.9900 . ?
C16A H16D 0.9900 . ?
C16A C17A 1.469(15) . ?
C17A H17C 0.9900 . ?
C17A H17D 0.9900 . ?
C17A C18A 1.475(15) . ?
C18A H18C 0.9900 . ?
C18A H18D 0.9900 . ?
C19A H19C 0.9900 . ?
C19A H19D 0.9900 . ?
C19A C20A 1.487(16) . ?
C20A H20C 0.9900 . ?
C20A H20D 0.9900 . ?
C20A C21A 1.487(15) . ?
C21A H21C 0.9900 . ?
C21A H21D 0.9900 . ?
C21A C22A 1.491(15) . ?
C22A H22C 0.9900 . ?
C22A H22D 0.9900 . ?
C23A H23C 0.9900 . ?
C23A H23D 0.9900 . ?
C23A C24A 1.487(15) . ?
C24A H24C 0.9900 . ?
C24A H24D 0.9900 . ?
C24A C25A 1.482(15) . ?
C25A H25C 0.9900 . ?
C25A H25D 0.9900 . ?
C25A C26A 1.479(15) . ?
C26A H26C 0.9600 . ?
C26A H26D 0.9600 . ?

loop_
_geom_torsion_atom_site_label_1
_geom_torsion_atom_site_label_2
_geom_torsion_atom_site_label_3
_geom_torsion_atom_site_label_4
_geom_torsion
_geom_torsion_site_symmetry_1
_geom_torsion_site_symmetry_2
_geom_torsion_site_symmetry_3
_geom_torsion_site_symmetry_4
_geom_torsion_publ_flag
Y1B C1B C2B C3B -67(2) . . . . ?
Y1B C1B C2B C7B 117(3) . . . . ?
Y1B C1B C5B C4B 66(2) . . . . ?
Y1B C1B C5B C10B -116(3) . . . . ?
Y1B C2B C3B C4B -68(3) . . . . ?
Y1B C2B C3B C8B 115(3) . . . . ?
Y1B C3B C4B C5B -66(3) . . . . ?
Y1B C3B C4B C9B 116(4) . . . . ?
Y1B C4B C5B C1B -65(2) . . . . ?
Y1B C4B C5B C10B 118(3) . . . . ?
K1B O1B C11B C12B -172(5) . . . . ?
K1B O1B C14B C13B 156(4) . . . . ?
K1B O2B C15B C16B 126(8) . . . . ?
K1B O2B C18B C17B -130(5) . . . . ?
K1B O3B C19B C20B 164(8) . . . . ?
K1B O3B C22B C21B 165(7) . . . . ?
K1B O4B C23B C24B 165(6) . . . . ?
K1B O4B C26B C25B 177(5) . . . . ?
K1B C19B C20B C21B 51(7) . . . . ?
K1B C23B C24B C25B 15(7) . . . . ?
O1B C11B C12B C13B -7(5) . . . . ?
O2B C15B C16B C17B 30(3) . . . . ?
O3B C19B C20B C21B 40(4) . . . . ?
O4B C23B C24B C25B 0(4) . . . . ?
C1B C2B C3B Y1B 66(2) . . . . ?
C1B C2B C3B C4B -2(4) . . . . ?
C1B C2B C3B C8B -180(3) . . . . ?
C2B C1B C5B Y1B -69(2) . . . . ?
C2B C1B C5B C4B -2(3) . . . . ?
C2B C1B C5B C10B 175(3) . . . . ?
C2B C3B C4B Y1B 67(2) . . . . ?
C2B C3B C4B C5B 1(4) . . . . ?
C2B C3B C4B C9B -177(3) . . . . ?
C3B C4B C5B Y1B 65(3) . . . . ?
C3B C4B C5B C1B 1(4) . . . . ?
C3B C4B C5B C10B -176(3) . . . . ?
C5B C1B C2B Y1B 69.2(19) . . . . ?
C5B C1B C2B C3B 3(3) . . . . ?
C5B C1B C2B C7B -174(3) . . . . ?
C6B C1B C2B Y1B -121(3) . . . . ?
C6B C1B C2B C3B 172(3) . . . . ?
C6B C1B C2B C7B -5(5) . . . . ?
C6B C1B C5B Y1B 122(2) . . . . ?
C6B C1B C5B C4B -172(3) . . . . ?
C6B C1B C5B C10B 5(4) . . . . ?
C7B C2B C3B Y1B -118(3) . . . . ?
C7B C2B C3B C4B 175(3) . . . . ?
C7B C2B C3B C8B -3(5) . . . . ?
C8B C3B C4B Y1B -116(4) . . . . ?
C8B C3B C4B C5B 178(3) . . . . ?
C8B C3B C4B C9B 0(6) . . . . ?
C9B C4B C5B Y1B -116(4) . . . . ?
C9B C4B C5B C1B 179(3) . . . . ?
C9B C4B C5B C10B 2(6) . . . . ?
C11B O1B C14B C13B -48(3) . . . . ?
C11B C12B C13B C14B -21(4) . . . . ?
C12B C13B C14B O1B 41(3) . . . . ?
C14B O1B C11B C12B 32(4) . . . . ?
C15B O2B C18B K1B 176(5) . . . . ?
C15B O2B C18B C17B 45(3) . . . . ?
C15B C16B C17B C18B -3(3) . . . . ?
C16B C17B C18B K1B -69(6) . . . . ?
C16B C17B C18B O2B -26(3) . . . . ?
C18B O2B C15B C16B -47(3) . . . . ?
C19B O3B C22B K1B 176(8) . . . . ?
C19B O3B C22B C21B -19(4) . . . . ?
C19B C20B C21B C22B -47(4) . . . . ?
C20B C21B C22B K1B 54(8) . . . . ?
C20B C21B C22B O3B 40(4) . . . . ?
C22B O3B C19B K1B -176(8) . . . . ?
C22B O3B C19B C20B -12(4) . . . . ?
C23B O4B C26B C25B -43(3) . . . . ?
C23B C24B C25B C26B -27(4) . . . . ?
C24B C25B C26B O4B 39(3) . . . . ?
C26B O4B C23B K1B -139(6) . . . . ?
C26B O4B C23B C24B 26(4) . . . . ?
Y1A C1A C2A C3A -68(2) . . . . ?
Y1A C1A C2A C7A 120(3) . . . . ?
Y1A C1A C5A C4A 69(2) . . . . ?
Y1A C1A C5A C10A -117(3) . . . . ?
Y1A C2A C3A C4A -70(3) . . . . ?
Y1A C2A C3A C8A 117(3) . . . . ?
Y1A C3A C4A C5A -68(3) . . . . ?
Y1A C3A C4A C9A 115(4) . . . . ?
Y1A C4A C5A C1A -70(2) . . . . ?
Y1A C4A C5A C10A 116(3) . . . . ?
K1A O1A C11A C12A -156(4) . . . . ?
K1A O1A C14A C13A 161(5) . . . . ?
K1A O2A C15A C16A 104(5) . . . . ?
K1A O2A C18A C17A -125(6) . . . . ?
K1A O3A C19A C20A 165(7) . . . . ?
K1A O3A C22A C21A -170(5) . . . . ?
K1A O4A C23A C24A 175(6) . . . . ?
K1A O4A C26A C25A 174(5) . . . . ?
K1A C11A C12A C13A -32(9) . . . . ?
O1A C11A C12A C13A 4(4) . . . . ?
O2A C15A C16A C17A 43(3) . . . . ?
O3A C19A C20A C21A 42(4) . . . . ?
O4A C23A C24A C25A -5(4) . . . . ?
C1A C2A C3A Y1A 69(2) . . . . ?
C1A C2A C3A C4A -1(4) . . . . ?
C1A C2A C3A C8A -174(3) . . . . ?
C2A C1A C5A Y1A -68(2) . . . . ?
C2A C1A C5A C4A 1(3) . . . . ?
C2A C1A C5A C10A 175(3) . . . . ?
C2A C3A C4A Y1A 70(2) . . . . ?
C2A C3A C4A C5A 2(4) . . . . ?
C2A C3A C4A C9A -175(4) . . . . ?
C3A C4A C5A Y1A 68(3) . . . . ?
C3A C4A C5A C1A -2(4) . . . . ?
C3A C4A C5A C10A -176(3) . . . . ?
C5A C1A C2A Y1A 68.2(18) . . . . ?
C5A C1A C2A C3A 0(3) . . . . ?
C5A C1A C2A C7A -172(3) . . . . ?
C6A C1A C2A Y1A -109(3) . . . . ?
C6A C1A C2A C3A -177(3) . . . . ?
C6A C1A C2A C7A 11(5) . . . . ?
C6A C1A C5A Y1A 109(2) . . . . ?
C6A C1A C5A C4A 178(3) . . . . ?
C6A C1A C5A C10A -8(4) . . . . ?
C7A C2A C3A Y1A -119(3) . . . . ?
C7A C2A C3A C4A 170(3) . . . . ?
C7A C2A C3A C8A -3(5) . . . . ?
C8A C3A C4A Y1A -117(4) . . . . ?
C8A C3A C4A C5A 175(3) . . . . ?
C8A C3A C4A C9A -2(6) . . . . ?
C9A C4A C5A Y1A -115(4) . . . . ?
C9A C4A C5A C1A 175(3) . . . . ?
C9A C4A C5A C10A 1(6) . . . . ?
C11A O1A C14A C13A 42(3) . . . . ?
C11A C12A C13A C14A 23(4) . . . . ?
C12A C13A C14A O1A -40(3) . . . . ?
C14A O1A C11A K1A 125(4) . . . . ?
C14A O1A C11A C12A -31(4) . . . . ?
C15A O2A C18A C17A 10(3) . . . . ?
C15A C16A C17A C18A -35(3) . . . . ?
C16A C17A C18A O2A 17(3) . . . . ?
C18A O2A C15A C16A -33(3) . . . . ?
C19A O3A C22A C21A 32(4) . . . . ?
C19A C20A C21A C22A -22(4) . . . . ?
C20A C21A C22A O3A -5(4) . . . . ?
C22A O3A C19A C20A -48(3) . . . . ?
C23A O4A C26A K1A 156(6) . . . . ?
C23A O4A C26A C25A -30(4) . . . . ?
C23A C24A C25A C26A -12(4) . . . . ?
C24A C25A C26A K1A 34(8) . . . . ?
C24A C25A C26A O4A 26(4) . . . . ?
C26A O4A C23A C24A 23(4) . . . . ?

loop_
_exptl_oxdiff_crystal_face_indexfrac_h
_exptl_oxdiff_crystal_face_indexfrac_k
_exptl_oxdiff_crystal_face_indexfrac_l
_exptl_oxdiff_crystal_face_x
_exptl_oxdiff_crystal_face_y
_exptl_oxdiff_crystal_face_z
-0.9969 1.9943 -1.9967 -0.1074 0.0904 0.0314
-1.9964 -1.9955 0.9971 0.0317 0.0362 -0.1298
0.9979 1.9965 0.9981 -0.0479 -0.0918 0.0501
-1.9962 -0.9977 0.9969 -0.0062 0.0253 -0.1144
1.9960 -0.0002 -0.9968 0.0441 -0.0145 0.0990
-0.9985 -1.9953 0.9977 0.0557 0.0080 -0.0903
-1.9957 1.9959 0.9964 -0.1198 -0.0072 -0.0683
1.9957 -1.9959 -0.9964 0.1198 0.0072 0.0683
-0.0002 -0.9978 0.0002 0.0379 0.0109 -0.0154
0.9983 -0.9988 -1.9950 0.0541 0.0665 0.0643
-0.9983 0.9988 1.9950 -0.0541 -0.0665 -0.0643
-0.9979 -1.9965 -0.9981 0.0479 0.0918 -0.0501
0.9982 1.9959 0.0002 -0.0518 -0.0499 0.0702
-0.9982 -1.9959 -0.0002 0.0518 0.0499 -0.0702
-1.9949 0.9962 -1.9971 -0.0935 0.1294 -0.0234
0.0002 0.9978 -0.0002 -0.0379 -0.0109 0.0154
1.9949 -0.9962 1.9971 0.0935 -0.1294 0.0234
0.0008 0.9967 -1.9959 -0.0456 0.0730 0.0555
-0.0008 -0.9967 1.9959 0.0456 -0.0730 -0.0555
-1.9960 0.0002 0.9968 -0.0441 0.0145 -0.0990
